data_4022817
loop_
_publ_author_name
'Aleksey I. Gerasyuto'
'Richard P. Hsung'

_publ_section_title
;
 An Intramolecular aza-[3 + 3] Annulation Approach
 to Azaphenalene Alkaloids. Total Synthesis of Myrrhine
;
_journal_name_full 'Journal of Organic Chemistry'
_journal_page_first 2476
_journal_page_last 2484
_journal_paper_doi 10.1021/jo062533h
_journal_volume 72
_journal_year 2007
_chemical_formula_moiety 'C25 H30 Br N O6'
_chemical_formula_sum 'C25 H30 Br N O6'
_chemical_formula_weight 520.41
_chemical_name_common 06092a
_chemical_name_systematic
; 
 ? 
;
_space_group_IT_number 2
_symmetry_cell_setting triclinic
_symmetry_space_group_name_Hall '-P 1'
_symmetry_space_group_name_H-M 'P -1'
_atom_sites_solution_hydrogens geom
_atom_sites_solution_primary direct
_atom_sites_solution_secondary difmap
_audit_creation_method SHELXL-97
_cell_angle_alpha 88.147(2)
_cell_angle_beta 87.342(2)
_cell_angle_gamma 74.155(2)
_cell_formula_units_Z 2
_cell_length_a 6.9541(11)
_cell_length_b 7.3175(12)
_cell_length_c 25.340(4)
_cell_measurement_reflns_used 2263
_cell_measurement_temperature 173(2)
_cell_measurement_theta_max 26.37
_cell_measurement_theta_min 2.41
_cell_volume 1238.9(3)
_computing_cell_refinement 'Bruker SMART'
_computing_data_collection 'Bruker SMART'
_computing_data_reduction 'Bruker SAINT'
_computing_molecular_graphics 'Bruker SHELXTL'
_computing_publication_material 'Bruker SHELXTL'
_computing_structure_refinement 'Bruker SHELXTL'
_computing_structure_solution 'Bruker SHELXTL'
_diffrn_ambient_temperature 173(2)
_diffrn_measured_fraction_theta_full 0.984
_diffrn_measured_fraction_theta_max 0.984
_diffrn_measurement_device_type 'CCD area detector'
_diffrn_measurement_method 'phi and omega scans'
_diffrn_radiation_monochromator graphite
_diffrn_radiation_source 'sealed tube'
_diffrn_radiation_type MoK\a
_diffrn_radiation_wavelength 0.71073
_diffrn_reflns_av_R_equivalents 0.0259
_diffrn_reflns_av_sigmaI/netI 0.0364
_diffrn_reflns_limit_h_max 8
_diffrn_reflns_limit_h_min -8
_diffrn_reflns_limit_k_max 9
_diffrn_reflns_limit_k_min -9
_diffrn_reflns_limit_l_max 31
_diffrn_reflns_limit_l_min 0
_diffrn_reflns_number 11122
_diffrn_reflns_theta_full 26.41
_diffrn_reflns_theta_max 26.41
_diffrn_reflns_theta_min 1.61
_exptl_absorpt_coefficient_mu 1.698
_exptl_absorpt_correction_T_max 0.9199
_exptl_absorpt_correction_T_min 0.5499
_exptl_absorpt_correction_type multi-scan
_exptl_absorpt_process_details 'SADABS (Sheldrick, 2003)'
_exptl_crystal_colour Colorless
_exptl_crystal_density_diffrn 1.395
_exptl_crystal_density_method 'not measured'
_exptl_crystal_description Needle
_exptl_crystal_F_000 540
_exptl_crystal_size_max 0.40
_exptl_crystal_size_mid 0.05
_exptl_crystal_size_min 0.05
_refine_diff_density_max 0.907
_refine_diff_density_min -0.503
_refine_diff_density_rms 0.067
_refine_ls_extinction_method none
_refine_ls_goodness_of_fit_ref 1.155
_refine_ls_hydrogen_treatment mixed
_refine_ls_matrix_type full
_refine_ls_number_parameters 304
_refine_ls_number_reflns 5015
_refine_ls_number_restraints 1
_refine_ls_restrained_S_all 1.155
_refine_ls_R_factor_all 0.0693
_refine_ls_R_factor_gt 0.0549
_refine_ls_shift/su_max 0.000
_refine_ls_shift/su_mean 0.000
_refine_ls_structure_factor_coef Fsqd
_refine_ls_weighting_details 'calc w=1/[\s^2^(Fo^2^)+(0.0357P)^2^+1.8006P] where P=(Fo^2^+2Fc^2^)/3'
_refine_ls_weighting_scheme calc
_refine_ls_wR_factor_gt 0.1129
_refine_ls_wR_factor_ref 0.1167
_reflns_number_gt 4202
_reflns_number_total 5015
_reflns_threshold_expression >2sigma(I)
_cod_data_source_file jo062533hsi20061211_080051.cif
_cod_data_source_block 06092a
_cod_depositor_comments
;
The following automatic conversions were performed:
'_symmetry_cell_setting' value 'Triclinic' changed to 'triclinic'
according to '/home/saulius/struct/CIF-dictionaries/cif_core.dic'
dictionary named 'cif_core.dic' version 2.4.1 from
2010-06-29.

'_exptl_absorpt_correction_type' value 'Multi-scan' changed
to 'multi-scan' according to
'/home/saulius/struct/CIF-dictionaries/cif_core.dic' dictionary named
'cif_core.dic' version 2.4.1 from 2010-06-29.

Automatic conversion script
Id: cif_fix_enum 1527 2010-12-29 10:47:43Z saulius 
;
_cod_database_code 4022817

loop_
_symmetry_equiv_pos_as_xyz
'x, y, z'
'-x, -y, -z'

loop_
_atom_site_label
_atom_site_type_symbol
_atom_site_fract_x
_atom_site_fract_y
_atom_site_fract_z
_atom_site_U_iso_or_equiv
_atom_site_adp_type
_atom_site_occupancy
_atom_site_symmetry_multiplicity
_atom_site_calc_flag
_atom_site_refinement_flags
Br1 Br -0.33199(6) 0.78160(6) 0.733767(15) 0.04247(13) Uani 1 1 d .
O1 O 0.9754(3) 0.0936(4) 0.06658(9) 0.0359(6) Uani 1 1 d .
O2 O 0.6962(3) 0.1446(3) 0.12507(8) 0.0308(5) Uani 1 1 d .
O3 O 1.2198(4) 0.2253(4) 0.07537(10) 0.0474(7) Uani 1 1 d .
O4 O 0.6706(4) 0.3112(4) 0.19647(9) 0.0381(6) Uani 1 1 d .
O5 O 0.2246(4) 0.7548(4) 0.50512(10) 0.0456(7) Uani 1 1 d .
O6 O 0.4252(4) 0.8547(5) 0.55670(10) 0.0579(8) Uani 1 1 d .
N1 N 0.8862(4) 0.5539(4) 0.20060(12) 0.0380(7) Uani 1 1 d D
H1A H 0.786(4) 0.503(5) 0.2124(14) 0.046 Uiso 1 1 d D
C1 C 0.7622(5) 0.1239(6) 0.07004(13) 0.0355(8) Uani 1 1 d .
C2 C 0.7208(6) -0.0556(6) 0.05271(15) 0.0475(10) Uani 1 1 d .
H2A H 0.7865 -0.1614 0.0761 0.071 Uiso 1 1 calc R
H2B H 0.7728 -0.0824 0.0163 0.071 Uiso 1 1 calc R
H2C H 0.5762 -0.0402 0.0544 0.071 Uiso 1 1 calc R
C3 C 0.6600(6) 0.2977(7) 0.03820(15) 0.0486(10) Uani 1 1 d .
H3A H 0.6918 0.4092 0.0519 0.073 Uiso 1 1 calc R
H3B H 0.5150 0.3159 0.0408 0.073 Uiso 1 1 calc R
H3C H 0.7068 0.2810 0.0011 0.073 Uiso 1 1 calc R
C4 C 1.0538(5) 0.2204(5) 0.09103(13) 0.0332(8) Uani 1 1 d .
C5 C 0.7627(5) 0.2653(5) 0.15425(13) 0.0289(7) Uani 1 1 d .
C6 C 0.9348(5) 0.3232(5) 0.13430(12) 0.0271(7) Uani 1 1 d .
C7 C 0.9897(5) 0.4721(5) 0.15887(13) 0.0321(7) Uani 1 1 d .
C8 C 1.1650(5) 0.5417(5) 0.13841(14) 0.0366(8) Uani 1 1 d .
H8A H 1.1656 0.5466 0.0993 0.044 Uiso 1 1 calc R
H8B H 1.2901 0.4483 0.1490 0.044 Uiso 1 1 calc R
C9 C 1.1653(7) 0.7370(6) 0.15794(19) 0.0550(11) Uani 1 1 d .
H9A H 1.0616 0.8337 0.1383 0.066 Uiso 1 1 calc R
C10 C 1.3662(6) 0.7761(6) 0.14439(18) 0.0488(10) Uani 1 1 d .
H10A H 1.3639 0.9022 0.1567 0.073 Uiso 1 1 calc R
H10B H 1.3917 0.7714 0.1060 0.073 Uiso 1 1 calc R
H10C H 1.4724 0.6797 0.1617 0.073 Uiso 1 1 calc R
C11 C 1.1044(6) 0.7539(6) 0.21525(16) 0.0446(9) Uani 1 1 d .
H11A H 1.2061 0.6605 0.2356 0.053 Uiso 1 1 calc R
H11B H 1.1028 0.8823 0.2268 0.053 Uiso 1 1 calc R
C12 C 0.9063(6) 0.7224(6) 0.22809(17) 0.0497(11) Uani 1 1 d .
H12A H 0.8070 0.8334 0.2121 0.060 Uiso 1 1 calc R
C13 C 0.8400(7) 0.7139(6) 0.28384(17) 0.0549(12) Uani 1 1 d .
H13A H 0.8454 0.8335 0.3001 0.066 Uiso 1 1 calc R
H13B H 0.9403 0.6096 0.3012 0.066 Uiso 1 1 calc R
C14 C 0.6390(6) 0.6860(6) 0.29778(15) 0.0441(9) Uani 1 1 d .
H14A H 0.5403 0.7746 0.2755 0.053 Uiso 1 1 calc R
H14B H 0.6414 0.5554 0.2881 0.053 Uiso 1 1 calc R
C15 C 0.5658(8) 0.7134(7) 0.35355(18) 0.0630(13) Uani 1 1 d .
H15A H 0.5555 0.8463 0.3628 0.076 Uiso 1 1 calc R
H15B H 0.6673 0.6298 0.3762 0.076 Uiso 1 1 calc R
C16 C 0.3698(7) 0.6749(7) 0.36676(16) 0.0563(12) Uani 1 1 d .
H16A H 0.3032 0.6358 0.3391 0.068 Uiso 1 1 calc R
C17 C 0.2828(8) 0.6914(8) 0.41402(17) 0.0693(15) Uani 1 1 d .
H17A H 0.1581 0.6618 0.4185 0.083 Uiso 1 1 calc R
C18 C 0.3660(6) 0.7532(6) 0.46101(14) 0.0473(10) Uani 1 1 d .
H18A H 0.4974 0.6642 0.4686 0.057 Uiso 1 1 calc R
H18B H 0.3843 0.8817 0.4547 0.057 Uiso 1 1 calc R
C19 C 0.2747(6) 0.8076(5) 0.55135(14) 0.0369(8) Uani 1 1 d .
C20 C 0.1252(5) 0.8002(5) 0.59459(13) 0.0338(8) Uani 1 1 d .
C21 C -0.0603(6) 0.7741(6) 0.58491(14) 0.0415(9) Uani 1 1 d .
H21A H -0.0949 0.7594 0.5498 0.050 Uiso 1 1 calc R
C22 C -0.1946(6) 0.7697(6) 0.62668(15) 0.0432(9) Uani 1 1 d .
H22A H -0.3220 0.7529 0.6201 0.052 Uiso 1 1 calc R
C23 C -0.1440(5) 0.7897(5) 0.67777(14) 0.0344(8) Uani 1 1 d .
C24 C 0.0416(5) 0.8130(5) 0.68808(14) 0.0361(8) Uani 1 1 d .
H24A H 0.0769 0.8244 0.7233 0.043 Uiso 1 1 calc R
C25 C 0.1744(5) 0.8195(5) 0.64638(14) 0.0359(8) Uani 1 1 d .
H25A H 0.3013 0.8373 0.6531 0.043 Uiso 1 1 calc R

loop_
_atom_site_aniso_label
_atom_site_aniso_U_11
_atom_site_aniso_U_22
_atom_site_aniso_U_33
_atom_site_aniso_U_23
_atom_site_aniso_U_13
_atom_site_aniso_U_12
Br1 0.0427(2) 0.0494(2) 0.0372(2) -0.00164(15) 0.00773(15) -0.01718(17)
O1 0.0199(12) 0.0567(16) 0.0341(13) -0.0154(11) 0.0027(9) -0.0143(11)
O2 0.0242(12) 0.0469(14) 0.0255(11) -0.0036(10) 0.0029(9) -0.0170(11)
O3 0.0234(13) 0.076(2) 0.0491(16) -0.0243(14) 0.0110(11) -0.0227(13)
O4 0.0367(14) 0.0551(16) 0.0301(12) -0.0106(11) 0.0115(10) -0.0262(12)
O5 0.0454(16) 0.0671(19) 0.0339(14) -0.0107(13) 0.0085(11) -0.0323(14)
O6 0.0503(18) 0.102(3) 0.0373(15) -0.0009(15) -0.0009(13) -0.0472(18)
N1 0.0322(17) 0.0442(18) 0.0431(17) -0.0133(14) 0.0126(13) -0.0205(14)
C1 0.0210(17) 0.061(2) 0.0282(17) -0.0061(16) 0.0024(13) -0.0181(16)
C2 0.035(2) 0.076(3) 0.042(2) -0.021(2) 0.0083(17) -0.032(2)
C3 0.029(2) 0.085(3) 0.036(2) 0.012(2) -0.0078(16) -0.023(2)
C4 0.0207(17) 0.048(2) 0.0340(18) -0.0059(15) -0.0023(13) -0.0131(15)
C5 0.0259(17) 0.0361(19) 0.0274(17) -0.0008(14) -0.0025(13) -0.0127(14)
C6 0.0212(16) 0.0375(19) 0.0248(16) -0.0022(13) -0.0002(12) -0.0114(14)
C7 0.0244(17) 0.0368(19) 0.0355(18) -0.0005(15) 0.0038(14) -0.0101(15)
C8 0.0297(19) 0.044(2) 0.040(2) -0.0063(16) 0.0088(15) -0.0183(16)
C9 0.049(3) 0.054(3) 0.068(3) -0.004(2) 0.013(2) -0.028(2)
C10 0.039(2) 0.049(2) 0.066(3) -0.004(2) 0.0096(19) -0.0264(19)
C11 0.049(2) 0.037(2) 0.055(2) -0.0119(18) 0.0098(19) -0.0262(18)
C12 0.047(2) 0.046(2) 0.064(3) -0.022(2) 0.019(2) -0.027(2)
C13 0.064(3) 0.052(3) 0.059(3) -0.027(2) 0.023(2) -0.035(2)
C14 0.045(2) 0.047(2) 0.043(2) -0.0116(18) 0.0105(17) -0.0192(19)
C15 0.080(3) 0.071(3) 0.053(3) -0.026(2) 0.026(2) -0.048(3)
C16 0.060(3) 0.084(3) 0.038(2) -0.020(2) 0.0100(19) -0.043(3)
C17 0.078(3) 0.113(4) 0.042(2) -0.026(3) 0.018(2) -0.069(3)
C18 0.051(2) 0.066(3) 0.033(2) -0.0058(18) 0.0094(17) -0.032(2)
C19 0.040(2) 0.044(2) 0.0305(18) -0.0005(15) -0.0035(15) -0.0177(18)
C20 0.0326(19) 0.039(2) 0.0318(18) -0.0033(15) -0.0011(14) -0.0137(16)
C21 0.040(2) 0.058(2) 0.0320(19) -0.0059(17) -0.0047(16) -0.0209(19)
C22 0.034(2) 0.064(3) 0.038(2) -0.0015(18) -0.0031(16) -0.0234(19)
C23 0.035(2) 0.0349(19) 0.0336(18) -0.0013(15) 0.0061(15) -0.0117(16)
C24 0.043(2) 0.038(2) 0.0308(18) -0.0040(15) -0.0027(15) -0.0166(17)
C25 0.0340(19) 0.040(2) 0.0378(19) -0.0065(16) -0.0021(15) -0.0168(16)

loop_
_atom_type_symbol
_atom_type_description
_atom_type_scat_dispersion_real
_atom_type_scat_dispersion_imag
_atom_type_scat_source
C C 0.0033 0.0016 'International Tables Vol C Tables 4.2.6.8 and 6.1.1.4'
H H 0.0000 0.0000 'International Tables Vol C Tables 4.2.6.8 and 6.1.1.4'
N N 0.0061 0.0033 'International Tables Vol C Tables 4.2.6.8 and 6.1.1.4'
O O 0.0106 0.0060 'International Tables Vol C Tables 4.2.6.8 and 6.1.1.4'
Br Br -0.2901 2.4595 'International Tables Vol C Tables 4.2.6.8 and 6.1.1.4'

loop_
_geom_angle_atom_site_label_1
_geom_angle_atom_site_label_2
_geom_angle_atom_site_label_3
_geom_angle
C4 O1 C1 117.9(3)
C5 O2 C1 117.9(2)
C19 O5 C18 115.9(3)
C7 N1 C12 127.9(3)
C7 N1 H1A 115(2)
C12 N1 H1A 117(2)
O1 C1 O2 108.5(2)
O1 C1 C2 107.1(3)
O2 C1 C2 105.9(3)
O1 C1 C3 110.5(3)
O2 C1 C3 110.7(3)
C2 C1 C3 113.9(3)
C1 C2 H2A 109.5
C1 C2 H2B 109.5
H2A C2 H2B 109.5
C1 C2 H2C 109.5
H2A C2 H2C 109.5
H2B C2 H2C 109.5
C1 C3 H3A 109.5
C1 C3 H3B 109.5
H3A C3 H3B 109.5
C1 C3 H3C 109.5
H3A C3 H3C 109.5
H3B C3 H3C 109.5
O3 C4 O1 115.9(3)
O3 C4 C6 127.7(3)
O1 C4 C6 116.4(3)
O4 C5 O2 115.6(3)
O4 C5 C6 126.2(3)
O2 C5 C6 118.2(3)
C7 C6 C5 120.0(3)
C7 C6 C4 121.4(3)
C5 C6 C4 118.5(3)
N1 C7 C6 119.9(3)
N1 C7 C8 118.2(3)
C6 C7 C8 121.9(3)
C7 C8 C9 114.6(3)
C7 C8 H8A 108.6
C9 C8 H8A 108.6
C7 C8 H8B 108.6
C9 C8 H8B 108.6
H8A C8 H8B 107.6
C11 C9 C10 114.1(4)
C11 C9 C8 110.2(3)
C10 C9 C8 110.3(3)
C11 C9 H9A 107.3
C10 C9 H9A 107.3
C8 C9 H9A 107.3
C9 C10 H10A 109.5
C9 C10 H10B 109.5
H10A C10 H10B 109.5
C9 C10 H10C 109.5
H10A C10 H10C 109.5
H10B C10 H10C 109.5
C12 C11 C9 114.0(4)
C12 C11 H11A 108.7
C9 C11 H11A 108.7
C12 C11 H11B 108.7
C9 C11 H11B 108.7
H11A C11 H11B 107.6
C13 C12 C11 119.0(4)
C13 C12 N1 109.8(3)
C11 C12 N1 110.3(3)
C13 C12 H12A 105.6
C11 C12 H12A 105.6
N1 C12 H12A 105.6
C12 C13 C14 120.0(4)
C12 C13 H13A 107.3
C14 C13 H13A 107.3
C12 C13 H13B 107.3
C14 C13 H13B 107.3
H13A C13 H13B 106.9
C15 C14 C13 117.4(4)
C15 C14 H14A 108.0
C13 C14 H14A 108.0
C15 C14 H14B 108.0
C13 C14 H14B 108.0
H14A C14 H14B 107.2
C14 C15 C16 116.1(4)
C14 C15 H15A 108.3
C16 C15 H15A 108.3
C14 C15 H15B 108.3
C16 C15 H15B 108.3
H15A C15 H15B 107.4
C17 C16 C15 124.3(4)
C17 C16 H16A 117.8
C15 C16 H16A 117.8
C16 C17 C18 124.3(4)
C16 C17 H17A 117.8
C18 C17 H17A 117.8
O5 C18 C17 107.3(3)
O5 C18 H18A 110.3
C17 C18 H18A 110.3
O5 C18 H18B 110.3
C17 C18 H18B 110.3
H18A C18 H18B 108.5
O6 C19 O5 123.0(3)
O6 C19 C20 124.6(3)
O5 C19 C20 112.5(3)
C21 C20 C25 119.4(3)
C21 C20 C19 122.1(3)
C25 C20 C19 118.5(3)
C22 C21 C20 119.7(3)
C22 C21 H21A 120.1
C20 C21 H21A 120.1
C23 C22 C21 120.2(3)
C23 C22 H22A 119.9
C21 C22 H22A 119.9
C22 C23 C24 120.7(3)
C22 C23 Br1 118.8(3)
C24 C23 Br1 120.5(3)
C25 C24 C23 119.0(3)
C25 C24 H24A 120.5
C23 C24 H24A 120.5
C24 C25 C20 120.9(3)
C24 C25 H25A 119.5
C20 C25 H25A 119.5

loop_
_geom_bond_atom_site_label_1
_geom_bond_atom_site_label_2
_geom_bond_distance
Br1 C23 1.895(3)
O1 C4 1.374(4)
O1 C1 1.437(4)
O2 C5 1.356(4)
O2 C1 1.447(4)
O3 C4 1.212(4)
O4 C5 1.228(4)
O5 C19 1.336(4)
O5 C18 1.452(4)
O6 C19 1.202(4)
N1 C7 1.315(4)
N1 C12 1.478(5)
N1 H1A 0.9100(10)
C1 C2 1.503(5)
C1 C3 1.505(5)
C2 H2A 0.9800
C2 H2B 0.9800
C2 H2C 0.9800
C3 H3A 0.9800
C3 H3B 0.9800
C3 H3C 0.9800
C4 C6 1.443(5)
C5 C6 1.441(4)
C6 C7 1.419(5)
C7 C8 1.509(4)
C8 C9 1.528(5)
C8 H8A 0.9900
C8 H8B 0.9900
C9 C11 1.493(6)
C9 C10 1.523(5)
C9 H9A 1.0000
C10 H10A 0.9800
C10 H10B 0.9800
C10 H10C 0.9800
C11 C12 1.478(5)
C11 H11A 0.9900
C11 H11B 0.9900
C12 C13 1.470(6)
C12 H12A 1.0000
C13 C14 1.492(5)
C13 H13A 0.9900
C13 H13B 0.9900
C14 C15 1.481(5)
C14 H14A 0.9900
C14 H14B 0.9900
C15 C16 1.487(6)
C15 H15A 0.9900
C15 H15B 0.9900
C16 C17 1.310(6)
C16 H16A 0.9500
C17 C18 1.483(6)
C17 H17A 0.9500
C18 H18A 0.9900
C18 H18B 0.9900
C19 C20 1.485(5)
C20 C21 1.388(5)
C20 C25 1.393(5)
C21 C22 1.384(5)
C21 H21A 0.9500
C22 C23 1.380(5)
C22 H22A 0.9500
C23 C24 1.385(5)
C24 C25 1.379(5)
C24 H24A 0.9500
C25 H25A 0.9500

loop_
_geom_hbond_atom_site_label_D
_geom_hbond_atom_site_label_H
_geom_hbond_atom_site_label_A
_geom_hbond_distance_DH
_geom_hbond_distance_HA
_geom_hbond_distance_DA
_geom_hbond_angle_DHA
N1 H1A O4 0.9100(10) 1.86(2) 2.625(4) 140(3)

loop_
_geom_torsion_atom_site_label_1
_geom_torsion_atom_site_label_2
_geom_torsion_atom_site_label_3
_geom_torsion_atom_site_label_4
_geom_torsion
C4 O1 C1 O2 -52.1(4)
C4 O1 C1 C2 -166.1(3)
C4 O1 C1 C3 69.4(4)
C5 O2 C1 O1 48.4(4)
C5 O2 C1 C2 163.0(3)
C5 O2 C1 C3 -73.1(4)
C1 O1 C4 O3 -159.5(3)
C1 O1 C4 C6 24.1(4)
C1 O2 C5 O4 164.4(3)
C1 O2 C5 C6 -17.4(4)
O4 C5 C6 C7 -12.2(5)
O2 C5 C6 C7 169.8(3)
O4 C5 C6 C4 164.7(3)
O2 C5 C6 C4 -13.4(5)
O3 C4 C6 C7 11.0(6)
O1 C4 C6 C7 -173.2(3)
O3 C4 C6 C5 -165.8(4)
O1 C4 C6 C5 10.0(5)
C12 N1 C7 C6 -173.1(4)
C12 N1 C7 C8 6.7(6)
C5 C6 C7 N1 1.6(5)
C4 C6 C7 N1 -175.1(3)
C5 C6 C7 C8 -178.1(3)
C4 C6 C7 C8 5.1(5)
N1 C7 C8 C9 -17.6(5)
C6 C7 C8 C9 162.2(4)
C7 C8 C9 C11 41.7(5)
C7 C8 C9 C10 168.6(4)
C10 C9 C11 C12 178.0(4)
C8 C9 C11 C12 -57.3(5)
C9 C11 C12 C13 173.2(4)
C9 C11 C12 N1 45.1(5)
C7 N1 C12 C13 -153.0(4)
C7 N1 C12 C11 -20.0(6)
C11 C12 C13 C14 178.8(4)
N1 C12 C13 C14 -52.8(6)
C12 C13 C14 C15 -169.2(4)
C13 C14 C15 C16 -177.0(4)
C14 C15 C16 C17 179.8(5)
C15 C16 C17 C18 0.8(9)
C19 O5 C18 C17 -179.9(4)
C16 C17 C18 O5 179.4(5)
C18 O5 C19 O6 1.3(6)
C18 O5 C19 C20 -178.4(3)
O6 C19 C20 C21 169.6(4)
O5 C19 C20 C21 -10.7(5)
O6 C19 C20 C25 -10.6(6)
O5 C19 C20 C25 169.1(3)
C25 C20 C21 C22 0.7(6)
C19 C20 C21 C22 -179.5(4)
C20 C21 C22 C23 -0.5(6)
C21 C22 C23 C24 -0.5(6)
C21 C22 C23 Br1 -179.7(3)
C22 C23 C24 C25 1.2(6)
Br1 C23 C24 C25 -179.6(3)
C23 C24 C25 C20 -0.9(5)
C21 C20 C25 C24 0.0(6)
C19 C20 C25 C24 -179.8(3)
